data_8105028
loop_
_publ_author_name
'Li, Yesheng'
'Chen, Huating'
'Chen, Han'
'Hu, Xingen'
'Xiao, Hongping'

_publ_section_title
;
 The crystal structure of
 diaqua-bis(\m2-3-((3-acetyl-5-carboxyphenyl)oxidophosphoryl)-5-carboxybenzoato-\k2O:O&#x2032;)bis(5,5&#x2032;-dimethyl-2,2&#x2032;-bipyridine-k2N,N&#x2032;)zinc(II),
 C56H46N4O22P2Zn2
;
_journal_issue 1
_journal_name_full 'Zeitschrift f\"ur Kristallographie - New Crystal Structures'
_journal_page_first 95
_journal_page_last 97
_journal_paper_doi 10.1515/ncrs-2019-0517
_journal_volume 235
_journal_year 2019
_chemical_formula_moiety 'C56 H46 N4 O22 P2 Zn2'
_chemical_formula_sum 'C56 H46 N4 O22 P2 Zn2'
_chemical_formula_weight 1319.65
_space_group_crystal_system monoclinic
_space_group_IT_number 14
_space_group_name_Hall '-P 2ybc'
_space_group_name_H-M_alt 'P 1 21/c 1'
_atom_sites_solution_hydrogens mixed
_cell_angle_alpha 90
_cell_angle_beta 112.709(2)
_cell_angle_gamma 90
_cell_formula_units_Z 2
_cell_length_a 9.6537(4)
_cell_length_b 31.1374(11)
_cell_length_c 9.8927(4)
_cell_measurement_reflns_used 8630
_cell_measurement_temperature 296(2)
_cell_measurement_theta_max 67.94
_cell_measurement_theta_min 5.44
_cell_volume 2743.13(19)
_computing_cell_refinement 'SAINT (Bruker, 2014)'
_computing_data_collection 'APEX2 (Bruker, 2014)'
_computing_data_reduction 'SAINT (Bruker, 2014)'
_computing_molecular_graphics
;
SHELXTL (Sheldrick, 2018) and DIAMOND (Brandenburg, 2010)
;
_computing_publication_material
;
SHELXTL (Sheldrick, 2018) and and PLATON (Spek, 2009)
;
_computing_structure_refinement 'SHELXL-2018/3 (Sheldrick, 2018)'
_computing_structure_solution 'SHELXL-2018/3 (Sheldrick, 2018)'
_diffrn_ambient_temperature 296(2)
_diffrn_measured_fraction_theta_full 0.973
_diffrn_measured_fraction_theta_max 0.973
_diffrn_measurement_device_type 'Bruker APEX II CCD area detector'
_diffrn_measurement_method '\f and \w scans'
_diffrn_radiation_type CuK\a
_diffrn_radiation_wavelength 1.54178
_diffrn_reflns_av_R_equivalents 0.0141
_diffrn_reflns_av_unetI/netI 0.0207
_diffrn_reflns_Laue_measured_fraction_full 0.973
_diffrn_reflns_Laue_measured_fraction_max 0.973
_diffrn_reflns_limit_h_max 11
_diffrn_reflns_limit_h_min -10
_diffrn_reflns_limit_k_max 36
_diffrn_reflns_limit_k_min -30
_diffrn_reflns_limit_l_max 10
_diffrn_reflns_limit_l_min -11
_diffrn_reflns_number 11995
_diffrn_reflns_point_group_measured_fraction_full 0.973
_diffrn_reflns_point_group_measured_fraction_max 0.973
_diffrn_reflns_theta_full 65.495
_diffrn_reflns_theta_max 65.495
_diffrn_reflns_theta_min 5.622
_diffrn_source 'fine-focus sealed tube'
_exptl_absorpt_coefficient_mu 2.390
_exptl_absorpt_correction_T_max 0.607
_exptl_absorpt_correction_T_min 0.564
_exptl_absorpt_correction_type multi-scan
_exptl_absorpt_process_details '(SADABS; Bruker, 2014)'
_exptl_crystal_colour Colorless
_exptl_crystal_density_diffrn 1.598
_exptl_crystal_description Prism
_exptl_crystal_F_000 1352
_exptl_crystal_size_max 0.260
_exptl_crystal_size_mid 0.220
_exptl_crystal_size_min 0.210
_refine_diff_density_max 0.481
_refine_diff_density_min -0.310
_refine_diff_density_rms 0.052
_refine_ls_extinction_coef .
_refine_ls_extinction_method none
_refine_ls_goodness_of_fit_ref 1.092
_refine_ls_hydrogen_treatment constr
_refine_ls_matrix_type full
_refine_ls_number_parameters 393
_refine_ls_number_reflns 4601
_refine_ls_number_restraints 0
_refine_ls_restrained_S_all 1.092
_refine_ls_R_factor_all 0.0350
_refine_ls_R_factor_gt 0.0341
_refine_ls_shift/su_max 0.001
_refine_ls_shift/su_mean 0.000
_refine_ls_structure_factor_coef Fsqd
_refine_ls_weighting_details 'w=1/[\s^2^(Fo^2^)+(0.0480P)^2^+1.7851P] where P=(Fo^2^+2Fc^2^)/3'
_refine_ls_weighting_scheme calc
_refine_ls_wR_factor_gt 0.0924
_refine_ls_wR_factor_ref 0.0934
_reflns_Friedel_coverage 0.000
_reflns_Friedel_fraction_full .
_reflns_Friedel_fraction_max .
_reflns_number_gt 4464
_reflns_number_total 4601
_reflns_threshold_expression 'I > 2\s(I)'
_cod_data_source_file suppl_ncrs-2019-0517_suppl.cif
_cod_data_source_block shelx
_cod_original_sg_symbol_H-M 'P 21/c'
_cod_database_code 8105028
_shelx_space_group_comment
;
The symmetry employed for this shelxl refinement is uniquely defined
by the following loop, which should always be used as a source of
symmetry information in preference to the above space-group names.
They are only intended as comments.
;
_shelx_estimated_absorpt_t_min 0.575
_shelx_estimated_absorpt_t_max 0.634

loop_
_space_group_symop_operation_xyz
'x, y, z'
'-x, y+1/2, -z+1/2'
'-x, -y, -z'
'x, -y-1/2, z-1/2'

loop_
_atom_site_label
_atom_site_type_symbol
_atom_site_fract_x
_atom_site_fract_y
_atom_site_fract_z
_atom_site_U_iso_or_equiv
_atom_site_adp_type
_atom_site_occupancy
_atom_site_site_symmetry_order
_atom_site_calc_flag
_atom_site_refinement_flags_posn
_atom_site_refinement_flags_adp
_atom_site_refinement_flags_occupancy
_atom_site_disorder_assembly
_atom_site_disorder_group
Zn1 Zn 0.56539(3) 0.05904(2) 0.41400(3) 0.03230(11) Uani 1 1 d . . . . .
P1 P 0.55669(5) 0.13201(2) 0.18781(5) 0.02594(13) Uani 1 1 d . . . . .
O1 O 0.62563(19) 0.00431(6) -0.13473(19) 0.0504(4) Uani 1 1 d . . . . .
O2 O 0.41927(18) 0.00032(5) -0.33994(17) 0.0436(4) Uani 1 1 d . . . . .
O3 O 0.0381(2) 0.11430(8) -0.4553(2) 0.0781(7) Uani 1 1 d . . . . .
O4 O 0.0456(2) 0.16065(6) -0.2826(2) 0.0573(5) Uani 1 1 d . . . . .
H4 H -0.030432 0.169954 -0.347643 0.086 Uiso 1 1 calc R U . . .
O5 O 0.56429(16) 0.27494(5) -0.09109(17) 0.0404(4) Uani 1 1 d . . . . .
H5 H 0.542523 0.298041 -0.133937 0.061 Uiso 1 1 calc R U . . .
O6 O 0.79124(19) 0.30468(5) 0.0047(2) 0.0522(5) Uani 1 1 d . . . . .
O7 O 1.18952(17) 0.18832(6) 0.1758(2) 0.0514(4) Uani 1 1 d . . . . .
H7 H 1.271495 0.176999 0.194215 0.077 Uiso 1 1 calc R U . . .
O8 O 1.11941(18) 0.12134(6) 0.1963(2) 0.0564(5) Uani 1 1 d . . . . .
O9 O 0.63644(16) 0.09667(5) 0.29121(15) 0.0332(3) Uani 1 1 d . . . . .
O10 O 0.45649(15) 0.16175(5) 0.23122(16) 0.0328(3) Uani 1 1 d . . . . .
O11 O 0.33616(18) 0.05716(5) 0.2936(2) 0.0459(4) Uani 1 1 d . . . . .
H11A H 0.328442 0.037761 0.230658 0.069 Uiso 1 1 d R U . . .
H11B H 0.276688 0.077719 0.253040 0.069 Uiso 1 1 d R U . . .
N1 N 0.5413(2) 0.10551(6) 0.5605(2) 0.0394(4) Uani 1 1 d . . . . .
N2 N 0.7580(2) 0.04855(6) 0.6040(2) 0.0397(4) Uani 1 1 d . . . . .
C1 C 0.4490(2) 0.10918(6) 0.0100(2) 0.0292(4) Uani 1 1 d . . . . .
C2 C 0.5065(2) 0.07334(7) -0.0337(2) 0.0317(4) Uani 1 1 d . . . . .
H2 H 0.595561 0.061152 0.030397 0.038 Uiso 1 1 calc R U . . .
C3 C 0.4332(2) 0.05536(6) -0.1716(2) 0.0324(4) Uani 1 1 d . . . . .
C4 C 0.2998(2) 0.07372(7) -0.2657(2) 0.0359(5) Uani 1 1 d . . . . .
H4A H 0.249685 0.061925 -0.358184 0.043 Uiso 1 1 calc R U . . .
C5 C 0.2402(2) 0.10934(7) -0.2238(2) 0.0358(5) Uani 1 1 d . . . . .
C6 C 0.3149(2) 0.12736(7) -0.0851(2) 0.0336(4) Uani 1 1 d . . . . .
H6 H 0.275423 0.151311 -0.056535 0.040 Uiso 1 1 calc R U . . .
C7 C 0.4995(2) 0.01679(7) -0.2173(2) 0.0348(5) Uani 1 1 d . . . . .
C8 C 0.0982(3) 0.12776(8) -0.3334(3) 0.0470(6) Uani 1 1 d . . . . .
C9 C 0.6958(2) 0.16556(6) 0.1588(2) 0.0280(4) Uani 1 1 d . . . . .
C10 C 0.6537(2) 0.20610(7) 0.0967(2) 0.0305(4) Uani 1 1 d . . . . .
H10 H 0.555763 0.215553 0.073252 0.037 Uiso 1 1 calc R U . . .
C11 C 0.7557(2) 0.23263(7) 0.0692(2) 0.0319(4) Uani 1 1 d . . . . .
C12 C 0.9020(2) 0.21843(7) 0.1032(2) 0.0352(5) Uani 1 1 d . . . . .
H12 H 0.971957 0.236359 0.088488 0.042 Uiso 1 1 calc R U . . .
C13 C 0.9431(2) 0.17740(7) 0.1591(2) 0.0342(4) Uani 1 1 d . . . . .
C14 C 0.8410(2) 0.15118(7) 0.1891(2) 0.0326(4) Uani 1 1 d . . . . .
H14 H 0.870287 0.124049 0.229323 0.039 Uiso 1 1 calc R U . . .
C15 C 0.7077(2) 0.27465(7) -0.0061(2) 0.0336(4) Uani 1 1 d . . . . .
C16 C 1.0931(2) 0.15930(7) 0.1801(3) 0.0379(5) Uani 1 1 d . . . . .
C17 C 0.4295(3) 0.13402(8) 0.5280(3) 0.0465(6) Uani 1 1 d . . . . .
H17 H 0.343459 0.129308 0.444390 0.056 Uiso 1 1 calc R U . . .
C18 C 0.4343(3) 0.17020(9) 0.6115(3) 0.0539(7) Uani 1 1 d . . . . .
C19 C 0.5634(4) 0.17554(10) 0.7349(3) 0.0671(8) Uani 1 1 d . . . . .
H19 H 0.573315 0.199540 0.793852 0.081 Uiso 1 1 calc R U . . .
C20 C 0.6776(4) 0.14602(10) 0.7723(3) 0.0639(8) Uani 1 1 d . . . . .
H20 H 0.763297 0.149616 0.857105 0.077 Uiso 1 1 calc R U . . .
C21 C 0.6642(3) 0.11076(8) 0.6824(2) 0.0439(5) Uani 1 1 d . . . . .
C22 C 0.7803(3) 0.07696(8) 0.7127(2) 0.0434(5) Uani 1 1 d . . . . .
C23 C 0.9044(3) 0.07341(10) 0.8433(3) 0.0578(7) Uani 1 1 d . . . . .
H23 H 0.919800 0.093130 0.918321 0.069 Uiso 1 1 calc R U . . .
C24 C 1.0051(3) 0.04031(10) 0.8609(3) 0.0616(8) Uani 1 1 d . . . . .
H24 H 1.088915 0.037895 0.947982 0.074 Uiso 1 1 calc R U . . .
C25 C 0.9825(3) 0.01080(9) 0.7505(3) 0.0516(6) Uani 1 1 d . . . . .
C26 C 0.8561(3) 0.01660(8) 0.6233(3) 0.0459(6) Uani 1 1 d . . . . .
H26 H 0.838569 -0.002825 0.547035 0.055 Uiso 1 1 calc R U . . .
C27 C 0.3081(4) 0.20210(10) 0.5669(4) 0.0733(9) Uani 1 1 d . . . . .
H27A H 0.300754 0.214393 0.652923 0.110 Uiso 1 1 calc R U . . .
H27B H 0.215612 0.187914 0.509981 0.110 Uiso 1 1 calc R U . . .
H27C H 0.327221 0.224422 0.509441 0.110 Uiso 1 1 calc R U . . .
C28 C 1.0875(3) -0.02632(11) 0.7644(4) 0.0699(9) Uani 1 1 d . . . . .
H28A H 1.186138 -0.015541 0.782063 0.105 Uiso 1 1 calc R U . . .
H28B H 1.051706 -0.042747 0.675433 0.105 Uiso 1 1 calc R U . . .
H28C H 1.091485 -0.044289 0.844712 0.105 Uiso 1 1 calc R U . . .

loop_
_atom_site_aniso_label
_atom_site_aniso_U_11
_atom_site_aniso_U_22
_atom_site_aniso_U_33
_atom_site_aniso_U_23
_atom_site_aniso_U_13
_atom_site_aniso_U_12
Zn1 0.03660(18) 0.02755(17) 0.02874(17) -0.00235(10) 0.00818(13) -0.00028(11)
P1 0.0235(2) 0.0248(2) 0.0287(3) -0.00111(19) 0.00920(19) 0.00017(18)
O1 0.0411(9) 0.0473(10) 0.0480(9) -0.0165(8) 0.0011(8) 0.0119(8)
O2 0.0456(9) 0.0325(8) 0.0390(8) -0.0105(7) 0.0014(7) 0.0067(7)
O3 0.0661(13) 0.0815(15) 0.0509(12) -0.0149(11) -0.0169(10) 0.0279(12)
O4 0.0453(10) 0.0541(11) 0.0565(11) -0.0027(9) 0.0020(8) 0.0195(8)
O5 0.0316(8) 0.0320(8) 0.0505(9) 0.0123(7) 0.0080(7) 0.0013(6)
O6 0.0413(9) 0.0400(9) 0.0605(11) 0.0114(8) 0.0036(8) -0.0117(7)
O7 0.0281(8) 0.0445(9) 0.0828(13) 0.0051(9) 0.0229(8) 0.0026(7)
O8 0.0343(9) 0.0398(10) 0.0940(15) 0.0021(9) 0.0234(9) 0.0077(7)
O9 0.0334(7) 0.0315(7) 0.0335(7) 0.0041(6) 0.0115(6) 0.0015(6)
O10 0.0263(7) 0.0332(7) 0.0379(8) -0.0079(6) 0.0115(6) -0.0020(6)
O11 0.0339(8) 0.0389(9) 0.0556(10) -0.0124(7) 0.0070(7) 0.0033(7)
N1 0.0494(11) 0.0383(10) 0.0327(9) -0.0047(8) 0.0182(8) -0.0052(8)
N2 0.0433(10) 0.0360(10) 0.0307(9) 0.0026(8) 0.0044(8) -0.0048(8)
C1 0.0282(10) 0.0279(10) 0.0304(10) -0.0003(8) 0.0101(8) -0.0015(8)
C2 0.0288(10) 0.0286(10) 0.0336(11) 0.0003(8) 0.0075(8) 0.0001(8)
C3 0.0332(11) 0.0279(10) 0.0337(11) -0.0016(8) 0.0104(9) -0.0017(8)
C4 0.0365(11) 0.0324(11) 0.0323(10) -0.0025(9) 0.0059(9) -0.0028(9)
C5 0.0298(10) 0.0339(11) 0.0371(11) 0.0011(9) 0.0055(9) 0.0004(9)
C6 0.0313(10) 0.0301(10) 0.0380(11) -0.0022(8) 0.0117(9) 0.0017(8)
C7 0.0380(11) 0.0283(10) 0.0345(11) -0.0024(8) 0.0101(9) -0.0008(9)
C8 0.0404(12) 0.0427(13) 0.0471(14) -0.0010(11) 0.0051(11) 0.0052(10)
C9 0.0254(9) 0.0280(10) 0.0297(9) -0.0010(8) 0.0096(8) -0.0006(8)
C10 0.0244(9) 0.0317(10) 0.0328(10) 0.0003(8) 0.0081(8) 0.0032(8)
C11 0.0292(10) 0.0304(10) 0.0334(10) 0.0007(8) 0.0092(8) 0.0005(8)
C12 0.0269(10) 0.0362(11) 0.0410(11) 0.0015(9) 0.0115(9) -0.0029(8)
C13 0.0258(10) 0.0352(11) 0.0382(11) -0.0008(9) 0.0087(8) 0.0008(8)
C14 0.0296(10) 0.0302(10) 0.0354(11) 0.0008(8) 0.0095(9) 0.0020(8)
C15 0.0318(10) 0.0310(11) 0.0358(11) 0.0011(8) 0.0106(9) -0.0010(9)
C16 0.0271(10) 0.0394(12) 0.0444(12) -0.0019(10) 0.0106(9) 0.0020(9)
C17 0.0557(15) 0.0457(13) 0.0438(13) -0.0058(11) 0.0256(12) -0.0020(11)
C18 0.0781(19) 0.0446(14) 0.0526(15) -0.0057(12) 0.0401(15) -0.0033(13)
C19 0.107(3) 0.0486(16) 0.0487(15) -0.0163(13) 0.0339(17) -0.0073(16)
C20 0.087(2) 0.0549(17) 0.0400(14) -0.0141(12) 0.0131(14) -0.0089(16)
C21 0.0599(15) 0.0420(13) 0.0307(11) -0.0038(9) 0.0185(11) -0.0147(11)
C22 0.0538(14) 0.0403(12) 0.0308(11) 0.0011(9) 0.0103(10) -0.0137(11)
C23 0.0652(17) 0.0610(17) 0.0341(13) -0.0044(12) 0.0047(12) -0.0183(14)
C24 0.0531(16) 0.0672(19) 0.0433(14) 0.0125(13) -0.0048(12) -0.0144(14)
C25 0.0429(13) 0.0503(15) 0.0490(14) 0.0153(12) 0.0038(11) -0.0076(11)
C26 0.0451(13) 0.0400(12) 0.0423(13) 0.0042(10) 0.0054(10) -0.0041(10)
C27 0.094(2) 0.0555(17) 0.087(2) -0.0121(16) 0.054(2) 0.0056(17)
C28 0.0514(16) 0.0643(19) 0.075(2) 0.0211(16) 0.0030(15) 0.0071(14)

loop_
_atom_type_symbol
_atom_type_description
_atom_type_scat_dispersion_real
_atom_type_scat_dispersion_imag
_atom_type_scat_source
C C 0.0181 0.0091 'International Tables Vol C Tables 4.2.6.8 and 6.1.1.4'
H H 0.0000 0.0000 'International Tables Vol C Tables 4.2.6.8 and 6.1.1.4'
N N 0.0311 0.0180 'International Tables Vol C Tables 4.2.6.8 and 6.1.1.4'
O O 0.0492 0.0322 'International Tables Vol C Tables 4.2.6.8 and 6.1.1.4'
P P 0.2955 0.4335 'International Tables Vol C Tables 4.2.6.8 and 6.1.1.4'
Zn Zn -1.5491 0.6778 'International Tables Vol C Tables 4.2.6.8 and 6.1.1.4'

loop_
_geom_angle_atom_site_label_1
_geom_angle_atom_site_label_2
_geom_angle_atom_site_label_3
_geom_angle
_geom_angle_site_symmetry_1
_geom_angle_site_symmetry_3
O9 Zn1 O2 103.12(7) . 3_655
O9 Zn1 O11 102.07(7) . .
O2 Zn1 O11 88.69(6) 3_655 .
O9 Zn1 N2 104.10(7) . .
O2 Zn1 N2 91.09(7) 3_655 .
O11 Zn1 N2 153.16(8) . .
O9 Zn1 N1 99.77(7) . .
O2 Zn1 N1 156.39(7) 3_655 .
O11 Zn1 N1 92.15(7) . .
N2 Zn1 N1 77.70(8) . .
O9 P1 O10 118.13(9) . .
O9 P1 C1 109.06(9) . .
O10 P1 C1 109.01(8) . .
O9 P1 C9 108.39(9) . .
O10 P1 C9 106.62(9) . .
C1 P1 C9 104.81(9) . .
C7 O2 Zn1 127.96(14) . 3_655
C8 O4 H4 109.5 . .
C15 O5 H5 109.5 . .
C16 O7 H7 109.5 . .
P1 O9 Zn1 129.95(9) . .
Zn1 O11 H11A 102.3 . .
Zn1 O11 H11B 128.9 . .
H11A O11 H11B 109.7 . .
C21 N1 C17 119.3(2) . .
C21 N1 Zn1 114.00(16) . .
C17 N1 Zn1 125.39(16) . .
C26 N2 C22 119.4(2) . .
C26 N2 Zn1 125.32(16) . .
C22 N2 Zn1 115.31(16) . .
C2 C1 C6 119.68(19) . .
C2 C1 P1 118.08(15) . .
C6 C1 P1 122.18(16) . .
C1 C2 C3 121.14(19) . .
C1 C2 H2 119.4 . .
C3 C2 H2 119.4 . .
C4 C3 C2 118.75(19) . .
C4 C3 C7 121.21(19) . .
C2 C3 C7 120.03(19) . .
C5 C4 C3 121.0(2) . .
C5 C4 H4A 119.5 . .
C3 C4 H4A 119.5 . .
C4 C5 C6 119.92(19) . .
C4 C5 C8 117.5(2) . .
C6 C5 C8 122.6(2) . .
C1 C6 C5 119.51(19) . .
C1 C6 H6 120.2 . .
C5 C6 H6 120.2 . .
O1 C7 O2 125.9(2) . .
O1 C7 C3 118.36(19) . .
O2 C7 C3 115.77(19) . .
O3 C8 O4 123.1(2) . .
O3 C8 C5 123.3(2) . .
O4 C8 C5 113.6(2) . .
C14 C9 C10 119.01(18) . .
C14 C9 P1 121.89(15) . .
C10 C9 P1 119.00(15) . .
C11 C10 C9 121.09(18) . .
C11 C10 H10 119.5 . .
C9 C10 H10 119.5 . .
C10 C11 C12 119.55(19) . .
C10 C11 C15 120.88(18) . .
C12 C11 C15 119.41(19) . .
C13 C12 C11 119.7(2) . .
C13 C12 H12 120.1 . .
C11 C12 H12 120.1 . .
C12 C13 C14 120.42(19) . .
C12 C13 C16 121.1(2) . .
C14 C13 C16 118.42(19) . .
C9 C14 C13 120.09(19) . .
C9 C14 H14 120.0 . .
C13 C14 H14 120.0 . .
O6 C15 O5 123.5(2) . .
O6 C15 C11 124.47(19) . .
O5 C15 C11 111.96(18) . .
O8 C16 O7 124.3(2) . .
O8 C16 C13 122.1(2) . .
O7 C16 C13 113.50(19) . .
N1 C17 C18 123.9(3) . .
N1 C17 H17 118.0 . .
C18 C17 H17 118.0 . .
C19 C18 C17 115.9(3) . .
C19 C18 C27 122.3(3) . .
C17 C18 C27 121.8(3) . .
C20 C19 C18 121.1(3) . .
C20 C19 H19 119.5 . .
C18 C19 H19 119.5 . .
C19 C20 C21 119.4(3) . .
C19 C20 H20 120.3 . .
C21 C20 H20 120.3 . .
N1 C21 C20 120.4(3) . .
N1 C21 C22 115.8(2) . .
C20 C21 C22 123.8(2) . .
N2 C22 C23 120.4(3) . .
N2 C22 C21 115.5(2) . .
C23 C22 C21 124.1(2) . .
C24 C23 C22 119.4(3) . .
C24 C23 H23 120.3 . .
C22 C23 H23 120.3 . .
C25 C24 C23 120.6(2) . .
C25 C24 H24 119.7 . .
C23 C24 H24 119.7 . .
C24 C25 C26 116.5(3) . .
C24 C25 C28 122.9(3) . .
C26 C25 C28 120.6(3) . .
N2 C26 C25 123.6(2) . .
N2 C26 H26 118.2 . .
C25 C26 H26 118.2 . .
C18 C27 H27A 109.5 . .
C18 C27 H27B 109.5 . .
H27A C27 H27B 109.5 . .
C18 C27 H27C 109.5 . .
H27A C27 H27C 109.5 . .
H27B C27 H27C 109.5 . .
C25 C28 H28A 109.5 . .
C25 C28 H28B 109.5 . .
H28A C28 H28B 109.5 . .
C25 C28 H28C 109.5 . .
H28A C28 H28C 109.5 . .
H28B C28 H28C 109.5 . .

loop_
_geom_bond_atom_site_label_1
_geom_bond_atom_site_label_2
_geom_bond_distance
_geom_bond_site_symmetry_2
Zn1 O9 1.9904(14) .
Zn1 O2 2.0146(15) 3_655
Zn1 O11 2.0698(16) .
Zn1 N2 2.0973(18) .
Zn1 N1 2.1230(18) .
P1 O9 1.4974(15) .
P1 O10 1.5160(14) .
P1 C1 1.808(2) .
P1 C9 1.809(2) .
O1 C7 1.238(3) .
O2 C7 1.269(3) .
O3 C8 1.195(3) .
O4 C8 1.326(3) .
O4 H4 0.8200 .
O5 C15 1.313(3) .
O5 H5 0.8200 .
O6 C15 1.212(3) .
O7 C16 1.310(3) .
O7 H7 0.8200 .
O8 C16 1.207(3) .
O11 H11A 0.8499 .
O11 H11B 0.8499 .
N1 C21 1.336(3) .
N1 C17 1.337(3) .
N2 C26 1.336(3) .
N2 C22 1.344(3) .
C1 C2 1.387(3) .
C1 C6 1.393(3) .
C2 C3 1.389(3) .
C2 H2 0.9300 .
C3 C4 1.388(3) .
C3 C7 1.510(3) .
C4 C5 1.384(3) .
C4 H4A 0.9300 .
C5 C6 1.398(3) .
C5 C8 1.495(3) .
C6 H6 0.9300 .
C9 C14 1.390(3) .
C9 C10 1.394(3) .
C10 C11 1.390(3) .
C10 H10 0.9300 .
C11 C12 1.392(3) .
C11 C15 1.488(3) .
C12 C13 1.388(3) .
C12 H12 0.9300 .
C13 C14 1.397(3) .
C13 C16 1.492(3) .
C14 H14 0.9300 .
C17 C18 1.387(4) .
C17 H17 0.9300 .
C18 C19 1.377(5) .
C18 C27 1.500(4) .
C19 C20 1.372(5) .
C19 H19 0.9300 .
C20 C21 1.387(4) .
C20 H20 0.9300 .
C21 C22 1.481(4) .
C22 C23 1.386(4) .
C23 C24 1.381(5) .
C23 H23 0.9300 .
C24 C25 1.378(4) .
C24 H24 0.9300 .
C25 C26 1.386(3) .
C25 C28 1.508(4) .
C26 H26 0.9300 .
C27 H27A 0.9600 .
C27 H27B 0.9600 .
C27 H27C 0.9600 .
C28 H28A 0.9600 .
C28 H28B 0.9600 .
C28 H28C 0.9600 .

loop_
_geom_hbond_atom_site_label_D
_geom_hbond_atom_site_label_H
_geom_hbond_atom_site_label_A
_geom_hbond_distance_DH
_geom_hbond_distance_HA
_geom_hbond_distance_DA
_geom_hbond_angle_DHA
_geom_hbond_site_symmetry_A
_geom_hbond_publ_flag
C26 H26 O2 0.93 2.54 3.074(3) 116.6 3_655 yes
C17 H17 O8 0.93 2.58 3.507(3) 173.4 1_455 yes
O11 H11B O8 0.85 1.95 2.783(2) 165.6 1_455 yes
O11 H11A O1 0.85 1.77 2.592(2) 161.6 3_655 yes
O7 H7 O10 0.82 1.74 2.557(2) 170.2 1_655 yes
O5 H5 O10 0.82 1.78 2.578(2) 162.7 4_565 yes
O4 H4 O6 0.82 1.94 2.763(2) 176.5 4_465 yes
O11 H11B O8 0.85 1.95 2.783(2) 165.6 1_455 yes
O11 H11A O1 0.85 1.77 2.592(2) 161.6 3_655 yes
O7 H7 O10 0.82 1.74 2.557(2) 170.2 1_655 yes
O5 H5 O10 0.82 1.78 2.578(2) 162.7 4_565 yes
O4 H4 O6 0.82 1.94 2.763(2) 176.5 4_465 yes

loop_
_geom_torsion_atom_site_label_1
_geom_torsion_atom_site_label_2
_geom_torsion_atom_site_label_3
_geom_torsion_atom_site_label_4
_geom_torsion
_geom_torsion_site_symmetry_1
_geom_torsion_site_symmetry_2
_geom_torsion_site_symmetry_3
_geom_torsion_site_symmetry_4
O10 P1 O9 Zn1 39.20(14) . . . .
C1 P1 O9 Zn1 -85.93(13) . . . .
C9 P1 O9 Zn1 160.50(10) . . . .
O9 P1 C1 C2 -33.69(18) . . . .
O10 P1 C1 C2 -163.97(15) . . . .
C9 P1 C1 C2 82.19(17) . . . .
O9 P1 C1 C6 148.85(17) . . . .
O10 P1 C1 C6 18.6(2) . . . .
C9 P1 C1 C6 -95.26(18) . . . .
C6 C1 C2 C3 0.6(3) . . . .
P1 C1 C2 C3 -176.97(16) . . . .
C1 C2 C3 C4 -0.5(3) . . . .
C1 C2 C3 C7 179.02(19) . . . .
C2 C3 C4 C5 0.1(3) . . . .
C7 C3 C4 C5 -179.4(2) . . . .
C3 C4 C5 C6 0.2(3) . . . .
C3 C4 C5 C8 178.4(2) . . . .
C2 C1 C6 C5 -0.3(3) . . . .
P1 C1 C6 C5 177.14(16) . . . .
C4 C5 C6 C1 -0.1(3) . . . .
C8 C5 C6 C1 -178.2(2) . . . .
Zn1 O2 C7 O1 20.1(4) 3_655 . . .
Zn1 O2 C7 C3 -160.77(15) 3_655 . . .
C4 C3 C7 O1 173.1(2) . . . .
C2 C3 C7 O1 -6.4(3) . . . .
C4 C3 C7 O2 -6.1(3) . . . .
C2 C3 C7 O2 174.4(2) . . . .
C4 C5 C8 O3 -2.9(4) . . . .
C6 C5 C8 O3 175.3(3) . . . .
C4 C5 C8 O4 177.4(2) . . . .
C6 C5 C8 O4 -4.4(4) . . . .
O9 P1 C9 C14 19.27(19) . . . .
O10 P1 C9 C14 147.42(17) . . . .
C1 P1 C9 C14 -97.08(18) . . . .
O9 P1 C9 C10 -164.35(15) . . . .
O10 P1 C9 C10 -36.20(18) . . . .
C1 P1 C9 C10 79.31(17) . . . .
C14 C9 C10 C11 -2.0(3) . . . .
P1 C9 C10 C11 -178.53(16) . . . .
C9 C10 C11 C12 0.5(3) . . . .
C9 C10 C11 C15 175.90(19) . . . .
C10 C11 C12 C13 2.3(3) . . . .
C15 C11 C12 C13 -173.2(2) . . . .
C11 C12 C13 C14 -3.5(3) . . . .
C11 C12 C13 C16 172.7(2) . . . .
C10 C9 C14 C13 0.8(3) . . . .
P1 C9 C14 C13 177.21(16) . . . .
C12 C13 C14 C9 1.9(3) . . . .
C16 C13 C14 C9 -174.38(19) . . . .
C10 C11 C15 O6 156.3(2) . . . .
C12 C11 C15 O6 -28.3(3) . . . .
C10 C11 C15 O5 -26.3(3) . . . .
C12 C11 C15 O5 149.2(2) . . . .
C12 C13 C16 O8 -162.9(2) . . . .
C14 C13 C16 O8 13.4(3) . . . .
C12 C13 C16 O7 15.7(3) . . . .
C14 C13 C16 O7 -168.0(2) . . . .
C21 N1 C17 C18 2.1(4) . . . .
Zn1 N1 C17 C18 -163.78(19) . . . .
N1 C17 C18 C19 -0.6(4) . . . .
N1 C17 C18 C27 177.6(3) . . . .
C17 C18 C19 C20 -1.2(4) . . . .
C27 C18 C19 C20 -179.4(3) . . . .
C18 C19 C20 C21 1.5(5) . . . .
C17 N1 C21 C20 -1.8(4) . . . .
Zn1 N1 C21 C20 165.7(2) . . . .
C17 N1 C21 C22 178.0(2) . . . .
Zn1 N1 C21 C22 -14.6(2) . . . .
C19 C20 C21 N1 0.0(4) . . . .
C19 C20 C21 C22 -179.7(3) . . . .
C26 N2 C22 C23 0.5(4) . . . .
Zn1 N2 C22 C23 -179.59(19) . . . .
C26 N2 C22 C21 -178.9(2) . . . .
Zn1 N2 C22 C21 1.0(3) . . . .
N1 C21 C22 N2 9.2(3) . . . .
C20 C21 C22 N2 -171.0(2) . . . .
N1 C21 C22 C23 -170.2(2) . . . .
C20 C21 C22 C23 9.6(4) . . . .
N2 C22 C23 C24 -0.1(4) . . . .
C21 C22 C23 C24 179.2(2) . . . .
C22 C23 C24 C25 -0.4(4) . . . .
C23 C24 C25 C26 0.6(4) . . . .
C23 C24 C25 C28 -179.1(3) . . . .
C22 N2 C26 C25 -0.3(4) . . . .
Zn1 N2 C26 C25 179.79(19) . . . .
C24 C25 C26 N2 -0.2(4) . . . .
C28 C25 C26 N2 179.5(2) . . . .
